data_1548338
loop_
_publ_author_name
'Chun-Yi Sun'
'Xin-Long Wang'
'Xiao Zhang'
'Chao Qin'
'Peng Li'
'Zhong-Min Su'
'Dong-Xia Zhu'
'Guo-Gang Shan'
'Kui-Zhan Shao'
'Han Wu'
'Jing Li'

_publ_section_title
;
 Efficient and tunable white-light emission of metal-organic frameworks by
 iridium-complex encapsulation
;
_journal_name_full 'Nature Communications'
_journal_page_first 2717
_journal_paper_doi 10.1038/ncomms3717
_journal_volume 3
_journal_year 2013
_chemical_formula_moiety 'C108 H36 Cd6 Cl3 N24 O48'
_chemical_formula_sum 'C108 H36 Cd6 Cl3 N24 O48'
_chemical_formula_weight 3218.36
_space_group_crystal_system cubic
_space_group_IT_number 225
_space_group_name_Hall '-F 4 2 3'
_space_group_name_H-M_alt 'F m -3 m'
_symmetry_space_group_name_Hall '-F 4 2 3'
_symmetry_space_group_name_H-M 'F m -3 m'
_atom_sites_solution_hydrogens geom
_atom_sites_solution_primary direct
_atom_sites_solution_secondary difmap
_cell_angle_alpha 90.00
_cell_angle_beta 90.00
_cell_angle_gamma 90.00
_cell_formula_units_Z 8
_cell_length_a 38.527(2)
_cell_length_b 38.527(2)
_cell_length_c 38.527(2)
_cell_measurement_reflns_used 71878
_cell_measurement_temperature 296(2)
_cell_measurement_theta_max 25.00
_cell_measurement_theta_min 1.49
_cell_volume 57187(5)
_computing_cell_refinement 'SAINT (Bruker, 1999)'
_computing_data_collection 'SMART (Bruker, 1997)'
_computing_data_reduction SAINT
_computing_molecular_graphics 'SHELXTL-PLUS (Sheldrick, 1990)'
_computing_publication_material SHELXL-97
_computing_structure_refinement 'SHELXL-97 (Sheldrick, 1997)'
_computing_structure_solution 'SHELXS-97 (Sheldrick, 1997)'
_diffrn_ambient_temperature 296(2)
_diffrn_measured_fraction_theta_full 0.992
_diffrn_measured_fraction_theta_max 0.992
_diffrn_measurement_device_type 'Bruker APEX CCD area-detector'
_diffrn_measurement_method '\w scans'
_diffrn_radiation_monochromator graphite
_diffrn_radiation_source 'fine-focus sealed tube'
_diffrn_radiation_type MoK\a
_diffrn_radiation_wavelength 0.71073
_diffrn_reflns_av_R_equivalents 0.0692
_diffrn_reflns_av_sigmaI/netI 0.0188
_diffrn_reflns_limit_h_max 45
_diffrn_reflns_limit_h_min -35
_diffrn_reflns_limit_k_max 40
_diffrn_reflns_limit_k_min -45
_diffrn_reflns_limit_l_max 41
_diffrn_reflns_limit_l_min -45
_diffrn_reflns_number 71878
_diffrn_reflns_theta_full 25.00
_diffrn_reflns_theta_max 25.00
_diffrn_reflns_theta_min 1.49
_exptl_absorpt_coefficient_mu 0.509
_exptl_absorpt_correction_T_max 0.8836
_exptl_absorpt_correction_T_min 0.8709
_exptl_absorpt_correction_type multi-scan
_exptl_absorpt_process_details 'SADABS (Sheldrick, 1996)'
_exptl_crystal_colour colorless
_exptl_crystal_density_diffrn 0.748
_exptl_crystal_density_method 'not measured'
_exptl_crystal_description block
_exptl_crystal_F_000 12600
_exptl_crystal_size_max 0.28
_exptl_crystal_size_mid 0.26
_exptl_crystal_size_min 0.25
_platon_squeeze_details ' '
_refine_diff_density_max 1.444
_refine_diff_density_min -1.085
_refine_diff_density_rms 0.115
_refine_ls_extinction_method none
_refine_ls_goodness_of_fit_ref 1.042
_refine_ls_hydrogen_treatment constr
_refine_ls_matrix_type full
_refine_ls_number_parameters 98
_refine_ls_number_reflns 2499
_refine_ls_number_restraints 59
_refine_ls_restrained_S_all 1.062
_refine_ls_R_factor_all 0.0908
_refine_ls_R_factor_gt 0.0776
_refine_ls_shift/su_max 0.001
_refine_ls_shift/su_mean 0.000
_refine_ls_structure_factor_coef Fsqd
_refine_ls_weighting_details 'calc w=1/[\s^2^(Fo^2^)+(0.1722P)^2^+175.2702P] where P=(Fo^2^+2Fc^2^)/3'
_refine_ls_weighting_scheme calc
_refine_ls_wR_factor_gt 0.2192
_refine_ls_wR_factor_ref 0.2339
_reflns_number_gt 2085
_reflns_number_total 2499
_reflns_threshold_expression >2sigma(I)
_cod_data_source_file ncomms3717-s2.cif
_cod_data_source_block www
_cod_database_code 1548338

loop_
_symmetry_equiv_pos_as_xyz
'x, y, z'
'-x, -y, z'
'x, -y, -z'
'-x, y, -z'
'z, x, y'
'y, z, x'
'-z, -x, y'
'-y, z, -x'
'z, -x, -y'
'-y, -z, x'
'-z, x, -y'
'y, -z, -x'
'-y, -x, -z'
'y, x, -z'
'y, -x, z'
'-y, x, z'
'-x, -z, -y'
'-z, -y, -x'
'x, z, -y'
'-z, y, x'
'x, -z, y'
'z, y, -x'
'-x, z, y'
'z, -y, x'
'x, y+1/2, z+1/2'
'-x, -y+1/2, z+1/2'
'x, -y+1/2, -z+1/2'
'-x, y+1/2, -z+1/2'
'z, x+1/2, y+1/2'
'y, z+1/2, x+1/2'
'-z, -x+1/2, y+1/2'
'-y, z+1/2, -x+1/2'
'z, -x+1/2, -y+1/2'
'-y, -z+1/2, x+1/2'
'-z, x+1/2, -y+1/2'
'y, -z+1/2, -x+1/2'
'-y, -x+1/2, -z+1/2'
'y, x+1/2, -z+1/2'
'y, -x+1/2, z+1/2'
'-y, x+1/2, z+1/2'
'-x, -z+1/2, -y+1/2'
'-z, -y+1/2, -x+1/2'
'x, z+1/2, -y+1/2'
'-z, y+1/2, x+1/2'
'x, -z+1/2, y+1/2'
'z, y+1/2, -x+1/2'
'-x, z+1/2, y+1/2'
'z, -y+1/2, x+1/2'
'x+1/2, y, z+1/2'
'-x+1/2, -y, z+1/2'
'x+1/2, -y, -z+1/2'
'-x+1/2, y, -z+1/2'
'z+1/2, x, y+1/2'
'y+1/2, z, x+1/2'
'-z+1/2, -x, y+1/2'
'-y+1/2, z, -x+1/2'
'z+1/2, -x, -y+1/2'
'-y+1/2, -z, x+1/2'
'-z+1/2, x, -y+1/2'
'y+1/2, -z, -x+1/2'
'-y+1/2, -x, -z+1/2'
'y+1/2, x, -z+1/2'
'y+1/2, -x, z+1/2'
'-y+1/2, x, z+1/2'
'-x+1/2, -z, -y+1/2'
'-z+1/2, -y, -x+1/2'
'x+1/2, z, -y+1/2'
'-z+1/2, y, x+1/2'
'x+1/2, -z, y+1/2'
'z+1/2, y, -x+1/2'
'-x+1/2, z, y+1/2'
'z+1/2, -y, x+1/2'
'x+1/2, y+1/2, z'
'-x+1/2, -y+1/2, z'
'x+1/2, -y+1/2, -z'
'-x+1/2, y+1/2, -z'
'z+1/2, x+1/2, y'
'y+1/2, z+1/2, x'
'-z+1/2, -x+1/2, y'
'-y+1/2, z+1/2, -x'
'z+1/2, -x+1/2, -y'
'-y+1/2, -z+1/2, x'
'-z+1/2, x+1/2, -y'
'y+1/2, -z+1/2, -x'
'-y+1/2, -x+1/2, -z'
'y+1/2, x+1/2, -z'
'y+1/2, -x+1/2, z'
'-y+1/2, x+1/2, z'
'-x+1/2, -z+1/2, -y'
'-z+1/2, -y+1/2, -x'
'x+1/2, z+1/2, -y'
'-z+1/2, y+1/2, x'
'x+1/2, -z+1/2, y'
'z+1/2, y+1/2, -x'
'-x+1/2, z+1/2, y'
'z+1/2, -y+1/2, x'
'-x, -y, -z'
'x, y, -z'
'-x, y, z'
'x, -y, z'
'-z, -x, -y'
'-y, -z, -x'
'z, x, -y'
'y, -z, x'
'-z, x, y'
'y, z, -x'
'z, -x, y'
'-y, z, x'
'y, x, z'
'-y, -x, z'
'-y, x, -z'
'y, -x, -z'
'x, z, y'
'z, y, x'
'-x, -z, y'
'z, -y, -x'
'-x, z, -y'
'-z, -y, x'
'x, -z, -y'
'-z, y, -x'
'-x, -y+1/2, -z+1/2'
'x, y+1/2, -z+1/2'
'-x, y+1/2, z+1/2'
'x, -y+1/2, z+1/2'
'-z, -x+1/2, -y+1/2'
'-y, -z+1/2, -x+1/2'
'z, x+1/2, -y+1/2'
'y, -z+1/2, x+1/2'
'-z, x+1/2, y+1/2'
'y, z+1/2, -x+1/2'
'z, -x+1/2, y+1/2'
'-y, z+1/2, x+1/2'
'y, x+1/2, z+1/2'
'-y, -x+1/2, z+1/2'
'-y, x+1/2, -z+1/2'
'y, -x+1/2, -z+1/2'
'x, z+1/2, y+1/2'
'z, y+1/2, x+1/2'
'-x, -z+1/2, y+1/2'
'z, -y+1/2, -x+1/2'
'-x, z+1/2, -y+1/2'
'-z, -y+1/2, x+1/2'
'x, -z+1/2, -y+1/2'
'-z, y+1/2, -x+1/2'
'-x+1/2, -y, -z+1/2'
'x+1/2, y, -z+1/2'
'-x+1/2, y, z+1/2'
'x+1/2, -y, z+1/2'
'-z+1/2, -x, -y+1/2'
'-y+1/2, -z, -x+1/2'
'z+1/2, x, -y+1/2'
'y+1/2, -z, x+1/2'
'-z+1/2, x, y+1/2'
'y+1/2, z, -x+1/2'
'z+1/2, -x, y+1/2'
'-y+1/2, z, x+1/2'
'y+1/2, x, z+1/2'
'-y+1/2, -x, z+1/2'
'-y+1/2, x, -z+1/2'
'y+1/2, -x, -z+1/2'
'x+1/2, z, y+1/2'
'z+1/2, y, x+1/2'
'-x+1/2, -z, y+1/2'
'z+1/2, -y, -x+1/2'
'-x+1/2, z, -y+1/2'
'-z+1/2, -y, x+1/2'
'x+1/2, -z, -y+1/2'
'-z+1/2, y, -x+1/2'
'-x+1/2, -y+1/2, -z'
'x+1/2, y+1/2, -z'
'-x+1/2, y+1/2, z'
'x+1/2, -y+1/2, z'
'-z+1/2, -x+1/2, -y'
'-y+1/2, -z+1/2, -x'
'z+1/2, x+1/2, -y'
'y+1/2, -z+1/2, x'
'-z+1/2, x+1/2, y'
'y+1/2, z+1/2, -x'
'z+1/2, -x+1/2, y'
'-y+1/2, z+1/2, x'
'y+1/2, x+1/2, z'
'-y+1/2, -x+1/2, z'
'-y+1/2, x+1/2, -z'
'y+1/2, -x+1/2, -z'
'x+1/2, z+1/2, y'
'z+1/2, y+1/2, x'
'-x+1/2, -z+1/2, y'
'z+1/2, -y+1/2, -x'
'-x+1/2, z+1/2, -y'
'-z+1/2, -y+1/2, x'
'x+1/2, -z+1/2, -y'
'-z+1/2, y+1/2, -x'

loop_
_atom_site_label
_atom_site_type_symbol
_atom_site_fract_x
_atom_site_fract_y
_atom_site_fract_z
_atom_site_U_iso_or_equiv
_atom_site_adp_type
_atom_site_occupancy
_atom_site_symmetry_multiplicity
_atom_site_calc_flag
_atom_site_refinement_flags
_atom_site_disorder_assembly
_atom_site_disorder_group
Cd1 Cd 0.200468(12) 0.200468(12) 0.0000 0.0423(4) Uani 1 4 d S . .
Cl1 Cl 0.2500 0.2500 0.0000 0.0405(7) Uani 1 8 d S . .
C1 C 0.3034(5) 0.1711(5) 0.1478(5) 0.090(4) Uani 0.50 1 d PU . 1
N2 N 0.3172(4) 0.1601(4) 0.1348(4) 0.098(5) Uani 0.50 1 d P . 2
C3 C 0.2541(2) 0.1348(2) 0.1127(2) 0.113(2) Uani 1 1 d DU . .
C4 C 0.2279(3) 0.1371(3) 0.0866(2) 0.124(2) Uani 1 1 d DU . .
C5 C 0.2060(2) 0.1102(3) 0.0847(2) 0.129(3) Uani 1 1 d DU . .
H5 H 0.1906 0.1086 0.0661 0.155 Uiso 1 1 calc R . .
C6 C 0.2143(3) 0.1608(3) 0.0584(2) 0.138(3) Uani 1 1 d DU . .
N1 N 0.2810(3) 0.1576(3) 0.1221(3) 0.110(4) Uani 0.50 1 d PDU . .
H1 H 0.2863 0.1684 0.1033 0.132 Uiso 0.50 1 calc PR . 1
O1 O 0.1888(2) 0.1560(2) 0.0381(2) 0.125(3) Uani 0.75 1 d PD . .
O2 O 0.2296(3) 0.1581(2) 0.0301(2) 0.130(3) Uani 0.75 1 d PD . .
O3 O 0.2355(3) 0.1848(3) 0.0556(3) 0.121(4) Uani 0.50 1 d PDU . .

loop_
_atom_site_aniso_label
_atom_site_aniso_U_11
_atom_site_aniso_U_22
_atom_site_aniso_U_33
_atom_site_aniso_U_23
_atom_site_aniso_U_13
_atom_site_aniso_U_12
Cd1 0.0510(4) 0.0510(4) 0.0250(4) 0.000 0.000 -0.0059(3)
Cl1 0.0447(10) 0.0447(10) 0.0323(14) 0.000 0.000 -0.0103(12)
C1 0.098(9) 0.091(8) 0.082(8) 0.014(7) -0.025(7) -0.036(7)
N2 0.087(9) 0.129(12) 0.078(9) 0.026(8) -0.051(7) -0.035(8)
C3 0.125(5) 0.110(4) 0.104(4) 0.015(4) -0.023(4) -0.036(4)
C4 0.155(6) 0.115(5) 0.102(4) 0.027(4) -0.028(4) -0.019(5)
C5 0.146(6) 0.133(5) 0.109(5) 0.009(4) -0.051(4) -0.018(5)
C6 0.159(6) 0.134(6) 0.121(5) 0.015(5) -0.024(5) -0.020(5)
N1 0.119(8) 0.102(7) 0.108(7) 0.017(6) -0.021(6) -0.029(6)
O1 0.124(6) 0.147(7) 0.104(5) 0.030(5) -0.014(5) -0.023(5)
O2 0.150(8) 0.120(7) 0.120(7) 0.030(5) -0.004(6) -0.010(5)
O3 0.123(7) 0.145(8) 0.096(6) 0.014(6) -0.003(6) -0.036(7)

loop_
_atom_type_symbol
_atom_type_description
_atom_type_scat_dispersion_real
_atom_type_scat_dispersion_imag
_atom_type_scat_source
C C 0.0033 0.0016 'International Tables Vol C Tables 4.2.6.8 and 6.1.1.4'
Cd Cd -0.8075 1.2024 'International Tables Vol C Tables 4.2.6.8 and 6.1.1.4'
H H 0.0000 0.0000 'International Tables Vol C Tables 4.2.6.8 and 6.1.1.4'
N N 0.0061 0.0033 'International Tables Vol C Tables 4.2.6.8 and 6.1.1.4'
O O 0.0106 0.0060 'International Tables Vol C Tables 4.2.6.8 and 6.1.1.4'
Cl Cl 0.1484 0.1585 'International Tables Vol C Tables 4.2.6.8 and 6.1.1.4'

loop_
_geom_angle_atom_site_label_1
_geom_angle_atom_site_label_2
_geom_angle_atom_site_label_3
_geom_angle
_geom_angle_site_symmetry_1
_geom_angle_site_symmetry_3
O2 Cd1 O2 60.7(4) 98 .
O2 Cd1 O2 116.1(4) 98 14
O2 Cd1 O2 161.9(5) . 14
O2 Cd1 O2 161.9(5) 98 109
O2 Cd1 O2 116.1(4) . 109
O2 Cd1 O2 60.7(4) 14 109
O2 Cd1 O1 40.8(3) 98 98
O2 Cd1 O1 83.6(3) . 98
O2 Cd1 O1 84.4(3) 14 98
O2 Cd1 O1 123.2(3) 109 98
O2 Cd1 O1 84.4(3) 98 14
O2 Cd1 O1 123.2(3) . 14
O2 Cd1 O1 40.8(3) 14 14
O2 Cd1 O1 83.6(3) 109 14
O1 Cd1 O1 45.7(4) 98 14
O2 Cd1 O1 83.6(3) 98 .
O2 Cd1 O1 40.8(3) . .
O2 Cd1 O1 123.2(3) 14 .
O2 Cd1 O1 84.4(3) 109 .
O1 Cd1 O1 79.4(5) 98 .
O1 Cd1 O1 96.8(4) 14 .
O2 Cd1 O1 123.2(3) 98 109
O2 Cd1 O1 84.4(3) . 109
O2 Cd1 O1 83.6(3) 14 109
O2 Cd1 O1 40.8(3) 109 109
O1 Cd1 O1 96.8(4) 98 109
O1 Cd1 O1 79.4(5) 14 109
O1 Cd1 O1 45.7(4) . 109
O2 Cd1 O3 33.5(4) 98 98
O2 Cd1 O3 89.9(4) . 98
O2 Cd1 O3 93.8(4) 14 98
O2 Cd1 O3 153.9(4) 109 98
O1 Cd1 O3 53.3(3) 98 98
O1 Cd1 O3 79.3(3) 14 98
O1 Cd1 O3 117.0(4) . 98
O1 Cd1 O3 150.0(4) 109 98
O2 Cd1 O3 89.9(4) 98 .
O2 Cd1 O3 33.5(4) . .
O2 Cd1 O3 153.9(4) 14 .
O2 Cd1 O3 93.8(4) 109 .
O1 Cd1 O3 117.0(4) 98 .
O1 Cd1 O3 150.0(4) 14 .
O1 Cd1 O3 53.3(3) . .
O1 Cd1 O3 79.3(3) 109 .
O3 Cd1 O3 110.8(6) 98 .
O2 Cd1 O3 153.9(4) 98 109
O2 Cd1 O3 93.8(4) . 109
O2 Cd1 O3 89.9(4) 14 109
O2 Cd1 O3 33.5(4) 109 109
O1 Cd1 O3 150.0(4) 98 109
O1 Cd1 O3 117.0(4) 14 109
O1 Cd1 O3 79.3(3) . 109
O1 Cd1 O3 53.3(3) 109 109
O3 Cd1 O3 156.6(5) 98 109
O3 Cd1 O3 64.1(7) . 109
O2 Cd1 O3 93.8(4) 98 14
O2 Cd1 O3 153.9(4) . 14
O2 Cd1 O3 33.5(4) 14 14
O2 Cd1 O3 89.9(4) 109 14
O1 Cd1 O3 79.3(3) 98 14
O1 Cd1 O3 53.3(3) 14 14
O1 Cd1 O3 150.0(4) . 14
O1 Cd1 O3 117.0(4) 109 14
O3 Cd1 O3 64.1(7) 98 14
O3 Cd1 O3 156.6(5) . 14
O3 Cd1 O3 110.8(6) 109 14
Cd1 Cl1 Cd1 180.00(3) 169 .
C1 C1 C1 120.000(8) 113 182
C1 C1 N1 103.6(10) 113 .
C1 C1 N1 133.8(9) 182 .
N2 N2 N2 120.000(5) 182 113
N2 N2 N1 135.4(8) 182 .
N2 N2 N1 100.9(7) 113 .
C3 C3 N1 105.1(6) 113 .
C3 C3 C4 122.8(5) 113 .
N1 C3 C4 131.6(9) . .
C5 C4 C3 116.1(8) . .
C5 C4 C6 102.0(8) . .
C3 C4 C6 141.9(9) . .
C4 C5 C5 120.5(5) . 113
C4 C5 H5 119.8 . .
C5 C5 H5 119.8 113 .
O3 C6 O2 70.9(10) . .
O3 C6 O1 124.2(10) . .
O2 C6 O1 79.2(8) . .
O3 C6 C4 106.7(9) . .
O2 C6 C4 114.5(10) . .
O1 C6 C4 128.6(10) . .
C3 N1 C1 149.4(13) . .
C3 N1 N2 145.0(12) . .
C1 N1 N2 33.8(9) . .
C3 N1 H1 105.3 . .
C1 N1 H1 105.3 . .
N2 N1 H1 91.3 . .
C6 O1 O2 49.8(5) . .
C6 O1 O1 116.4(7) . 109
O2 O1 O1 131.2(5) . 109
C6 O1 Cd1 97.8(6) . .
O2 O1 Cd1 69.5(4) . .
O1 O1 Cd1 67.1(2) 109 .
C6 O2 O3 54.4(6) . .
C6 O2 O1 51.0(5) . .
O3 O2 O1 93.3(8) . .
C6 O2 Cd1 98.7(7) . .
O3 O2 Cd1 85.0(7) . .
O1 O2 Cd1 69.7(4) . .
C6 O3 O2 54.7(6) . .
C6 O3 Cd1 84.5(7) . .
O2 O3 Cd1 61.6(6) . .

loop_
_geom_bond_atom_site_label_1
_geom_bond_atom_site_label_2
_geom_bond_distance
_geom_bond_site_symmetry_2
Cd1 O2 2.297(9) 98
Cd1 O2 2.297(9) .
Cd1 O2 2.297(9) 14
Cd1 O2 2.297(9) 109
Cd1 O1 2.300(8) 98
Cd1 O1 2.300(8) 14
Cd1 O1 2.300(8) .
Cd1 O1 2.300(8) 109
Cd1 O3 2.602(12) 98
Cd1 O3 2.602(12) .
Cd1 O3 2.602(12) 109
Cd1 O3 2.602(12) 14
Cl1 Cd1 2.6988(7) 169
C1 C1 1.27(4) 113
C1 C1 1.39(4) 182
C1 N1 1.41(2) .
N2 N2 1.24(3) 182
N2 N2 1.38(3) 113
N2 N1 1.481(18) .
C3 C3 1.203(15) 113
C3 N1 1.405(14) .
C3 C4 1.426(12) .
C4 C5 1.337(12) .
C4 C6 1.513(8) .
C5 C5 1.39(2) 113
C5 H5 0.9300 .
C6 O3 1.239(9) .
C6 O2 1.245(8) .
C6 O1 1.268(8) .
N1 H1 0.8600 .
O1 O2 1.602(12) .
O1 O1 1.788(18) 109
O2 O3 1.441(16) .

loop_
_platon_squeeze_void_nr
_platon_squeeze_void_average_x
_platon_squeeze_void_average_y
_platon_squeeze_void_average_z
_platon_squeeze_void_volume
_platon_squeeze_void_count_electrons
_platon_squeeze_void_content
1 -0.020 -0.034 -0.025 37996 1058 ' '
